data_1545175
loop_
_publ_author_name
'Orue, Ane'
'Uria, Uxue'
'Roca-L\'opez, David'
'Delso, Ignacio'
'Reyes, Efra\'im'
'Carrillo, Luisa'
'Merino, Pedro'
'Vicario, Jose L.'

_publ_section_title
;
 Racemic hemiacetals as oxygen-centered pronucleophiles triggering cascade
 1,4-addition/Michael reaction through dynamic kinetic resolution under
 iminium catalysis. Development and mechanistic insights.
;
_journal_issue 4
_journal_name_full 'Chemical science'
_journal_page_first 2904
_journal_page_last 2913
_journal_paper_doi 10.1039/c7sc00009j
_journal_volume 8
_journal_year 2017
_chemical_absolute_configuration 2S,3R,3aR,7aS
_chemical_compound_source 'synthesis as described'
_chemical_formula_moiety 'C14 H14 O4'
_chemical_formula_sum 'C14 H14 O4'
_chemical_formula_weight 246.25
_chemical_name_systematic
;
 (2S,3R,3aR,7aS)-5-Oxo-2-phenylhexahydro-4H-furo[2,3-b]pyran-3-carbaldehyde
;
_space_group_IT_number 4
_symmetry_cell_setting monoclinic
_symmetry_Int_Tables_number 4
_symmetry_space_group_name_Hall 'P 2yb'
_symmetry_space_group_name_H-M 'P 1 21 1'
_atom_sites_solution_hydrogens geom
_atom_sites_solution_primary direct
_atom_sites_solution_secondary difmap
_audit_creation_date 2014-06-10T12:47:24-00:00
_audit_creation_method 'WinGX routine CIF_UPDATE'
_audit_update_record
;
2017-01-02 deposited with the CCDC.
2017-01-30 downloaded from the CCDC.
;
_cell_angle_alpha 90
_cell_angle_beta 92.0730(10)
_cell_angle_gamma 90
_cell_formula_units_Z 2
_cell_length_a 9.16074(6)
_cell_length_b 6.01447(4)
_cell_length_c 10.6243(1)
_cell_measurement_reflns_used 18931
_cell_measurement_temperature 100(2)
_cell_measurement_theta_max 74.045
_cell_measurement_theta_min 4.142
_cell_measurement_wavelength 1.54184
_cell_volume 584.984(8)
_computing_cell_refinement 'CrysAlis Pro (Oxford Diffraction Ltd., 2011)'
_computing_data_collection 'CrysAlis Pro (Oxford Diffraction Ltd., 2011)'
_computing_data_reduction 'CrysAlis Pro (Oxford Diffraction Ltd., 2011)'
_computing_molecular_graphics 'Diamond v.3.2f (Crystal Impact GbR, 2008)'
_computing_publication_material 'WinGX publication routines (Farrugia, 1999)'
_computing_structure_refinement 'SHELXL-97 (Sheldrick, 2008)'
_computing_structure_solution 'OLEX2 (Dolomanov et al, 2009)'
_diffrn_ambient_temperature 100(2)
_diffrn_detector 'CCD plate'
_diffrn_detector_area_resol_mean 5.2012
_diffrn_detector_type Atlas
_diffrn_measured_fraction_theta_full 0.997
_diffrn_measured_fraction_theta_max 0.997
_diffrn_measurement_details
;
#__ type_ start__ end____ width___ exp.time_
  1 omega   10.00   43.00   1.0000    1.0000
omega____ theta____ kappa____ phi______ frames
    -      -40.5756    0.0000  120.0000 33

#__ type_ start__ end____ width___ exp.time_
  2 omega -128.00    8.00   1.0000    1.0000
omega____ theta____ kappa____ phi______ frames
    -      -40.5756    0.0000  120.0000 136

#__ type_ start__ end____ width___ exp.time_
  3 omega -115.00  -15.00   1.0000    1.0000
omega____ theta____ kappa____ phi______ frames
    -      -40.5756  -38.0000  -60.0000 100

#__ type_ start__ end____ width___ exp.time_
  4 omega  -73.00  -39.00   1.0000    1.5000
omega____ theta____ kappa____ phi______ frames
    -      -83.0000  125.0000 -120.0000 34

#__ type_ start__ end____ width___ exp.time_
  5 omega  -39.00   -9.00   1.0000    1.5000
omega____ theta____ kappa____ phi______ frames
    -      -83.0000   45.0000  -30.0000 30

#__ type_ start__ end____ width___ exp.time_
  6 omega  -75.00  -43.00   1.0000    1.5000
omega____ theta____ kappa____ phi______ frames
    -      -83.0000   45.0000  -30.0000 32

#__ type_ start__ end____ width___ exp.time_
  7 omega  107.00  133.00   1.0000    1.5000
omega____ theta____ kappa____ phi______ frames
    -      108.3609   30.0000  -60.0000 26

#__ type_ start__ end____ width___ exp.time_
  8 omega   45.00   89.00   1.0000    1.5000
omega____ theta____ kappa____ phi______ frames
    -      108.3609  -94.0000  -90.0000 44

#__ type_ start__ end____ width___ exp.time_
  9 omega   89.00  157.00   1.0000    1.5000
omega____ theta____ kappa____ phi______ frames
    -      108.3609   45.0000  120.0000 68

#__ type_ start__ end____ width___ exp.time_
 10 omega   83.00  155.00   1.0000    1.5000
omega____ theta____ kappa____ phi______ frames
    -      108.3609   77.0000   60.0000 72

#__ type_ start__ end____ width___ exp.time_
 11 omega   36.00   72.00   1.0000    1.5000
omega____ theta____ kappa____ phi______ frames
    -      108.3609  -45.0000  -90.0000 36

#__ type_ start__ end____ width___ exp.time_
 12 omega   96.00  156.00   1.0000    1.5000
omega____ theta____ kappa____ phi______ frames
    -      108.3609   45.0000 -150.0000 60

#__ type_ start__ end____ width___ exp.time_
 13 omega   49.00   77.00   1.0000    1.5000
omega____ theta____ kappa____ phi______ frames
    -      108.3609  -45.0000    0.0000 28

#__ type_ start__ end____ width___ exp.time_
 14 omega   30.00   64.00   1.0000    1.5000
omega____ theta____ kappa____ phi______ frames
    -      108.3609  -30.0000   60.0000 34

#__ type_ start__ end____ width___ exp.time_
 15 omega   44.00   93.00   1.0000    1.5000
omega____ theta____ kappa____ phi______ frames
    -      108.3609  -94.0000   30.0000 49

#__ type_ start__ end____ width___ exp.time_
 16 omega   35.00  122.00   1.0000    1.5000
omega____ theta____ kappa____ phi______ frames
    -      108.3609 -125.0000 -120.0000 87

#__ type_ start__ end____ width___ exp.time_
 17 omega   39.00   76.00   1.0000    1.5000
omega____ theta____ kappa____ phi______ frames
    -      108.3609  -45.0000 -180.0000 37

#__ type_ start__ end____ width___ exp.time_
 18 omega   41.00   67.00   1.0000    1.5000
omega____ theta____ kappa____ phi______ frames
    -      108.3609  -94.0000  -60.0000 26

#__ type_ start__ end____ width___ exp.time_
 19 omega   71.00  103.00   1.0000    1.5000
omega____ theta____ kappa____ phi______ frames
    -      108.3609  -94.0000  -60.0000 32

#__ type_ start__ end____ width___ exp.time_
 20 omega   31.00   62.00   1.0000    1.5000
omega____ theta____ kappa____ phi______ frames
    -      108.3609  -30.0000  -60.0000 31

#__ type_ start__ end____ width___ exp.time_
 21 omega   35.00   62.00   1.0000    1.5000
omega____ theta____ kappa____ phi______ frames
    -      108.3609  -30.0000  -30.0000 27

#__ type_ start__ end____ width___ exp.time_
 22 omega   89.00  155.00   1.0000    1.5000
omega____ theta____ kappa____ phi______ frames
    -      108.3609   77.0000  -60.0000 66

#__ type_ start__ end____ width___ exp.time_
 23 omega   35.00   60.00   1.0000    1.5000
omega____ theta____ kappa____ phi______ frames
    -      108.3609  -45.0000  -60.0000 25

#__ type_ start__ end____ width___ exp.time_
 24 omega  -94.00   -2.00   1.0000    1.0000
omega____ theta____ kappa____ phi______ frames
    -      -40.5756  125.0000   60.0000 92

#__ type_ start__ end____ width___ exp.time_
 25 omega  -40.00  -15.00   1.0000    1.5000
omega____ theta____ kappa____ phi______ frames
    -      -83.0000   30.0000 -120.0000 25

#__ type_ start__ end____ width___ exp.time_
 26 omega   48.00   88.00   1.0000    1.5000
omega____ theta____ kappa____ phi______ frames
    -      108.3609 -125.0000 -180.0000 40

#__ type_ start__ end____ width___ exp.time_
 27 omega   30.00   55.00   1.0000    1.5000
omega____ theta____ kappa____ phi______ frames
    -      108.3609  -30.0000 -150.0000 25

#__ type_ start__ end____ width___ exp.time_
 28 omega   92.00  134.00   1.0000    1.5000
omega____ theta____ kappa____ phi______ frames
    -      108.3609   45.0000 -180.0000 42

#__ type_ start__ end____ width___ exp.time_
 29 omega   94.00  120.00   1.0000    1.5000
omega____ theta____ kappa____ phi______ frames
    -      108.3609 -125.0000 -180.0000 26

#__ type_ start__ end____ width___ exp.time_
 30 omega   97.00  124.00   1.0000    1.5000
omega____ theta____ kappa____ phi______ frames
    -      108.3609  -77.0000    0.0000 27

#__ type_ start__ end____ width___ exp.time_
 31 omega -115.00  -11.00   1.0000    1.0000
omega____ theta____ kappa____ phi______ frames
    -      -40.5756  -57.0000   60.0000 104

#__ type_ start__ end____ width___ exp.time_
 32 omega -119.00   -7.00   1.0000    1.0000
omega____ theta____ kappa____ phi______ frames
    -      -40.5756  -77.0000 -150.0000 112

#__ type_ start__ end____ width___ exp.time_
 33 omega -115.00  -11.00   1.0000    1.0000
omega____ theta____ kappa____ phi______ frames
    -      -40.5756  -57.0000 -120.0000 104

#__ type_ start__ end____ width___ exp.time_
 34 omega    7.00  119.00   1.0000    1.0000
omega____ theta____ kappa____ phi______ frames
    -       40.5756   77.0000    0.0000 112

#__ type_ start__ end____ width___ exp.time_
 35 omega    7.00  119.00   1.0000    1.0000
omega____ theta____ kappa____ phi______ frames
    -       40.5756   77.0000 -180.0000 112

#__ type_ start__ end____ width___ exp.time_
 36 omega    2.00   98.00   1.0000    1.0000
omega____ theta____ kappa____ phi______ frames
    -       40.5756 -125.0000  -90.0000 96

#__ type_ start__ end____ width___ exp.time_
 37 omega -162.00  -49.00   1.0000    1.5000
omega____ theta____ kappa____ phi______ frames
    -      -83.0000  -77.0000 -120.0000 113

#__ type_ start__ end____ width___ exp.time_
 38 omega -162.00  -49.00   1.0000    1.5000
omega____ theta____ kappa____ phi______ frames
    -      -83.0000  -77.0000  -90.0000 113

#__ type_ start__ end____ width___ exp.time_
 39 omega -162.00  -49.00   1.0000    1.5000
omega____ theta____ kappa____ phi______ frames
    -      -83.0000  -77.0000 -150.0000 113

#__ type_ start__ end____ width___ exp.time_
 40 omega -162.00  -49.00   1.0000    1.5000
omega____ theta____ kappa____ phi______ frames
    -      -83.0000  -77.0000   60.0000 113

#__ type_ start__ end____ width___ exp.time_
 41 omega -162.00  -49.00   1.0000    1.5000
omega____ theta____ kappa____ phi______ frames
    -      -83.0000  -77.0000  -30.0000 113

#__ type_ start__ end____ width___ exp.time_
 42 omega -162.00  -49.00   1.0000    1.5000
omega____ theta____ kappa____ phi______ frames
    -      -83.0000  -77.0000   90.0000 113

#__ type_ start__ end____ width___ exp.time_
 43 omega -157.00  -53.00   1.0000    1.5000
omega____ theta____ kappa____ phi______ frames
    -      -83.0000  -61.0000   90.0000 104

#__ type_ start__ end____ width___ exp.time_
 44 omega -162.00  -49.00   1.0000    1.5000
omega____ theta____ kappa____ phi______ frames
    -      -83.0000  -77.0000   30.0000 113

#__ type_ start__ end____ width___ exp.time_
 45 omega -162.00  -49.00   1.0000    1.5000
omega____ theta____ kappa____ phi______ frames
    -      -83.0000  -77.0000 -180.0000 113

#__ type_ start__ end____ width___ exp.time_
 46 omega -162.00  -49.00   1.0000    1.5000
omega____ theta____ kappa____ phi______ frames
    -      -83.0000  -77.0000  150.0000 113

#__ type_ start__ end____ width___ exp.time_
 47 omega -162.00  -49.00   1.0000    1.5000
omega____ theta____ kappa____ phi______ frames
    -      -83.0000  -77.0000    0.0000 113

#__ type_ start__ end____ width___ exp.time_
 48 omega -162.00  -49.00   1.0000    1.5000
omega____ theta____ kappa____ phi______ frames
    -      -83.0000  -77.0000  -60.0000 113

#__ type_ start__ end____ width___ exp.time_
 49 omega   78.00  158.00   1.0000    1.5000
omega____ theta____ kappa____ phi______ frames
    -      108.3609   30.0000   30.0000 80

#__ type_ start__ end____ width___ exp.time_
 50 omega   30.00   69.00   1.0000    1.5000
omega____ theta____ kappa____ phi______ frames
    -      108.3609  -30.0000  120.0000 39

#__ type_ start__ end____ width___ exp.time_
 51 omega   78.00  158.00   1.0000    1.5000
omega____ theta____ kappa____ phi______ frames
    -      108.3609   61.0000  120.0000 80

#__ type_ start__ end____ width___ exp.time_
 52 omega   75.00  158.00   1.0000    1.5000
omega____ theta____ kappa____ phi______ frames
    -      108.3609   77.0000   30.0000 83

#__ type_ start__ end____ width___ exp.time_
 53 omega   75.00  158.00   1.0000    1.5000
omega____ theta____ kappa____ phi______ frames
    -      108.3609   77.0000  -90.0000 83

#__ type_ start__ end____ width___ exp.time_
 54 omega   75.00  158.00   1.0000    1.5000
omega____ theta____ kappa____ phi______ frames
    -      108.3609   77.0000 -120.0000 83

#__ type_ start__ end____ width___ exp.time_
 55 omega -115.00  -11.00   1.0000    1.0000
omega____ theta____ kappa____ phi______ frames
    -      -40.5756  -57.0000  -60.0000 104

#__ type_ start__ end____ width___ exp.time_
 56 omega  -49.00  130.00   1.0000    1.0000
omega____ theta____ kappa____ phi______ frames
    -       40.5756    0.0000 -120.0000 179

#__ type_ start__ end____ width___ exp.time_
 57 omega    7.00  119.00   1.0000    1.0000
omega____ theta____ kappa____ phi______ frames
    -       40.5756   77.0000   90.0000 112

#__ type_ start__ end____ width___ exp.time_
 58 omega  -49.00  130.00   1.0000    1.0000
omega____ theta____ kappa____ phi______ frames
    -       40.5756    0.0000  -90.0000 179

#__ type_ start__ end____ width___ exp.time_
 59 omega  -49.00  130.00   1.0000    1.0000
omega____ theta____ kappa____ phi______ frames
    -       40.5756    0.0000 -180.0000 179

#__ type_ start__ end____ width___ exp.time_
 60 omega  -49.00  130.00   1.0000    1.0000
omega____ theta____ kappa____ phi______ frames
    -       40.5756    0.0000 -150.0000 179

#__ type_ start__ end____ width___ exp.time_
 61 omega -162.00  -49.00   1.0000    1.5000
omega____ theta____ kappa____ phi______ frames
    -      -83.0000  -77.0000  120.0000 113

#__ type_ start__ end____ width___ exp.time_
 62 omega   75.00  158.00   1.0000    1.5000
omega____ theta____ kappa____ phi______ frames
    -      108.3609   77.0000 -150.0000 83

#__ type_ start__ end____ width___ exp.time_
 63 omega   75.00  158.00   1.0000    1.5000
omega____ theta____ kappa____ phi______ frames
    -      108.3609   77.0000  150.0000 83

#__ type_ start__ end____ width___ exp.time_
 64 omega   75.00  158.00   1.0000    1.5000
omega____ theta____ kappa____ phi______ frames
    -      108.3609   77.0000   60.0000 83

#__ type_ start__ end____ width___ exp.time_
 65 omega   78.00  158.00   1.0000    1.5000
omega____ theta____ kappa____ phi______ frames
    -      108.3609   61.0000  -60.0000 80

#__ type_ start__ end____ width___ exp.time_
 66 omega   78.00  158.00   1.0000    1.5000
omega____ theta____ kappa____ phi______ frames
    -      108.3609   61.0000   30.0000 80

#__ type_ start__ end____ width___ exp.time_
 67 omega   81.00  158.00   1.0000    1.5000
omega____ theta____ kappa____ phi______ frames
    -      108.3609   45.0000   30.0000 77

#__ type_ start__ end____ width___ exp.time_
 68 omega   31.00   69.00   1.0000    1.5000
omega____ theta____ kappa____ phi______ frames
    -      108.3609  -34.0000   20.0000 38

#__ type_ start__ end____ width___ exp.time_
 69 omega   78.00  158.00   1.0000    1.5000
omega____ theta____ kappa____ phi______ frames
    -      108.3609   61.0000 -180.0000 80

#__ type_ start__ end____ width___ exp.time_
 70 omega   75.00  158.00   1.0000    1.5000
omega____ theta____ kappa____ phi______ frames
    -      108.3609   77.0000 -180.0000 83

#__ type_ start__ end____ width___ exp.time_
 71 omega   34.00   77.00   1.0000    1.5000
omega____ theta____ kappa____ phi______ frames
    -      108.3609  -45.0000  120.0000 43

#__ type_ start__ end____ width___ exp.time_
 72 omega   78.00  158.00   1.0000    1.5000
omega____ theta____ kappa____ phi______ frames
    -      108.3609   61.0000  -30.0000 80

#__ type_ start__ end____ width___ exp.time_
 73 omega   75.00  158.00   1.0000    1.5000
omega____ theta____ kappa____ phi______ frames
    -      108.3609   77.0000   90.0000 83

#__ type_ start__ end____ width___ exp.time_
 74 omega   78.00  158.00   1.0000    1.5000
omega____ theta____ kappa____ phi______ frames
    -      108.3609   61.0000   60.0000 80

#__ type_ start__ end____ width___ exp.time_
 75 omega   78.00  158.00   1.0000    1.5000
omega____ theta____ kappa____ phi______ frames
    -      108.3609   61.0000  150.0000 80

#__ type_ start__ end____ width___ exp.time_
 76 omega   75.00  146.00   1.0000    1.5000
omega____ theta____ kappa____ phi______ frames
    -      108.3609   77.0000  -60.0000 71

#__ type_ start__ end____ width___ exp.time_
 77 omega   75.00  158.00   1.0000    1.5000
omega____ theta____ kappa____ phi______ frames
    -      108.3609   77.0000  -30.0000 83

;
_diffrn_measurement_device '\k-geometry diffractometer'
_diffrn_measurement_device_type 'Agilent SuperNova'
_diffrn_measurement_method '\w scans'
_diffrn_orient_matrix_UB_11 -0.13996
_diffrn_orient_matrix_UB_12 0.1397636
_diffrn_orient_matrix_UB_13 0.0103515
_diffrn_orient_matrix_UB_21 -0.0898937
_diffrn_orient_matrix_UB_22 -0.1888079
_diffrn_orient_matrix_UB_23 -0.0627991
_diffrn_orient_matrix_UB_31 -0.0254241
_diffrn_orient_matrix_UB_32 -0.1021553
_diffrn_orient_matrix_UB_33 0.1303888
_diffrn_radiation_monochromator 'Multilayer optics'
_diffrn_radiation_probe x-ray
_diffrn_radiation_source 'Nova (Cu) X-ray micro-source'
_diffrn_radiation_type CuK\a
_diffrn_radiation_wavelength 1.54184
_diffrn_reflns_av_R_equivalents 0.0556
_diffrn_reflns_av_unetI/netI 0.0187
_diffrn_reflns_limit_h_max 11
_diffrn_reflns_limit_h_min -11
_diffrn_reflns_limit_k_max 7
_diffrn_reflns_limit_k_min -7
_diffrn_reflns_limit_l_max 13
_diffrn_reflns_limit_l_min -12
_diffrn_reflns_number 21603
_diffrn_reflns_theta_full 71.98
_diffrn_reflns_theta_max 71.98
_diffrn_reflns_theta_min 4.16
_diffrn_source_current 0.8
_diffrn_source_power 0.04
_diffrn_source_voltage 50
_exptl_absorpt_coefficient_mu 0.849
_exptl_absorpt_correction_T_max 0.958
_exptl_absorpt_correction_T_min 0.882
_exptl_absorpt_correction_type analytical
_exptl_absorpt_process_details
;
        CrysAlisPro, Agilent Technologies,
        Version 1.171.36.24 (release 03-12-2012 CrysAlis171 .NET)
        (compiled Dec  3 2012,18:21:49)
Analytical numeric absorption correction using a multifaceted crystal
                        model based on expressions derived by R.C. Clark & J.S.
        (Clark, R. C. & Reid, J. S. (1995). Acta Cryst. A51, 887-897)
;
_exptl_crystal_colour colourless
_exptl_crystal_density_diffrn 1.398
_exptl_crystal_density_method 'not measured'
_exptl_crystal_description prism
_exptl_crystal_F_000 260
_exptl_crystal_size_max 0.234
_exptl_crystal_size_mid 0.1168
_exptl_crystal_size_min 0.0601
_refine_diff_density_max 0.21
_refine_diff_density_min -0.168
_refine_diff_density_rms 0.035
_refine_ls_abs_structure_details
;
The Friedel pair coverage of the experiment is almost complete (99%).
Analysis of the absolute structure using likelihood methods
(Hooft, Straver & Spek, 2008) was performed using PLATON (Spek, 2011).
 The results indicated that the absolute structure had been correctly
 assigned. The method calculated that the probability that the structure 
is inverted is smaller than 10-73. The absolute structure parameter y 
(Hooft, Straver & Spek, 2008) was calculated using PLATON (Spek,
2010). The resulting value was y=0.10(5), which together with Flack parameter 
value, indicate that the absolute structure has sureley been determined 
correctly.

Flack, H. D. (1983), Acta Cryst. A39, 876-881
Flack & G. Bernardinelli, Acta Cryst. 1999, A55, 908-915; 
H. D. Flack & G. Bernardinelli, J. Appl. Cryst. 2000, 33, 1143-1148.

R. W. W. Hooft, L. H. Straver & A. L. Spek, J. Appl. Cryst. 2008, 41, 96-103
A. L. Spek (2010) PLATON, Utrecht, The Netherlands; 
A. L. Spek, J. Appl. Cryst. 2003, 36, 7-13
A. L. Thompson & D. J. Watkin, Tetrahedron: Asymmetry 2009, 20, 712--717

;
_refine_ls_abs_structure_Flack -0.03(13)
_refine_ls_extinction_method none
_refine_ls_goodness_of_fit_ref 1.073
_refine_ls_hydrogen_treatment noref
_refine_ls_matrix_type full
_refine_ls_number_parameters 163
_refine_ls_number_reflns 2281
_refine_ls_number_restraints 1
_refine_ls_restrained_S_all 1.073
_refine_ls_R_factor_all 0.0267
_refine_ls_R_factor_gt 0.0266
_refine_ls_shift/su_max 0
_refine_ls_shift/su_mean 0
_refine_ls_structure_factor_coef Fsqd
_refine_ls_weighting_details 'calc w=1/[\s^2^(Fo^2^)+(0.0481P)^2^+0.0651P] where P=(Fo^2^+2Fc^2^)/3'
_refine_ls_weighting_scheme calc
_refine_ls_wR_factor_gt 0.0714
_refine_ls_wR_factor_ref 0.0716
_reflns_number_gt 2269
_reflns_number_total 2281
_reflns_threshold_expression >2\s(I)
_cod_data_source_file c7sc00009j2.cif
_cod_data_source_block 424cf1
_cod_depositor_comments
;Adding full bibliography for 1545175--1545177.cif.

 Adding full bibliography for 1545175--1545177.cif.
;
_cod_database_code 1545175

loop_
_symmetry_equiv_pos_as_xyz
'x, y, z'
'-x, y+1/2, -z'

loop_
_atom_site_label
_atom_site_type_symbol
_atom_site_fract_x
_atom_site_fract_y
_atom_site_fract_z
_atom_site_U_iso_or_equiv
_atom_site_adp_type
_atom_site_occupancy
_atom_site_symmetry_multiplicity
_atom_site_calc_flag
_atom_site_refinement_flags
O2 O 0.14095(9) 0.38450(14) 0.24257(8) 0.01966(19) Uani 1 1 d .
O1 O 0.58047(9) -0.12905(18) 0.40984(9) 0.0297(2) Uani 1 1 d .
O3 O 0.37800(9) 0.27544(16) 0.23293(8) 0.0231(2) Uani 1 1 d .
O4 O -0.05956(10) 0.17794(15) 0.48770(9) 0.0269(2) Uani 1 1 d .
C11 C -0.28512(12) 0.2055(2) -0.00994(11) 0.0219(3) Uani 1 1 d .
H11 H -0.3325 0.1146 -0.0721 0.026 Uiso 1 1 calc R
C6 C 0.25955(12) 0.30500(19) 0.31601(11) 0.0177(2) Uani 1 1 d .
H6 H 0.2871 0.4144 0.3836 0.021 Uiso 1 1 calc R
C10 C -0.15288(12) 0.1380(2) 0.04683(11) 0.0189(2) Uani 1 1 d .
H10 H -0.1097 0.0019 0.0223 0.023 Uiso 1 1 calc R
C14 C -0.14869(13) 0.4664(2) 0.17578(12) 0.0208(2) Uani 1 1 d .
H14 H -0.1038 0.5547 0.2405 0.025 Uiso 1 1 calc R
C13 C -0.28001(14) 0.5350(2) 0.11727(13) 0.0241(3) Uani 1 1 d .
H13 H -0.3233 0.6714 0.1414 0.029 Uiso 1 1 calc R
C8 C -0.06484(12) 0.07512(19) 0.39033(11) 0.0192(2) Uani 1 1 d .
H8 H -0.1568 0.0163 0.3628 0.023 Uiso 1 1 calc R
C9 C -0.08367(12) 0.2687(2) 0.13927(10) 0.0164(2) Uani 1 1 d .
C1 C 0.47999(12) -0.0230(2) 0.36194(11) 0.0198(2) Uani 1 1 d .
C5 C 0.06232(12) 0.19379(19) 0.19438(11) 0.0161(2) Uani 1 1 d .
H5 H 0.1194 0.1251 0.1259 0.019 Uiso 1 1 calc R
C3 C 0.21303(11) 0.08263(18) 0.37470(11) 0.0146(2) Uani 1 1 d .
H3 H 0.1997 0.1035 0.467 0.018 Uiso 1 1 calc R
C4 C 0.06393(12) 0.03269(17) 0.30867(10) 0.0150(2) Uani 1 1 d .
H4 H 0.0617 -0.1247 0.2783 0.018 Uiso 1 1 calc R
C2 C 0.32448(12) -0.1032(2) 0.35464(11) 0.0189(2) Uani 1 1 d .
H2A H 0.3119 -0.2196 0.4192 0.023 Uiso 1 1 calc R
H2B H 0.3044 -0.1716 0.2711 0.023 Uiso 1 1 calc R
C12 C -0.34760(13) 0.4060(2) 0.02442(12) 0.0237(3) Uani 1 1 d .
H12 H -0.4364 0.4544 -0.0157 0.028 Uiso 1 1 calc R
C7 C 0.50530(12) 0.1995(2) 0.30057(12) 0.0226(3) Uani 1 1 d .
H7A H 0.5338 0.3098 0.3661 0.027 Uiso 1 1 calc R
H7B H 0.5867 0.1864 0.2422 0.027 Uiso 1 1 calc R

loop_
_atom_site_aniso_label
_atom_site_aniso_U_11
_atom_site_aniso_U_22
_atom_site_aniso_U_33
_atom_site_aniso_U_23
_atom_site_aniso_U_13
_atom_site_aniso_U_12
O2 0.0189(4) 0.0141(4) 0.0256(4) 0.0034(4) -0.0035(3) -0.0051(3)
O1 0.0180(4) 0.0383(5) 0.0326(5) 0.0106(4) 0.0004(3) 0.0027(4)
O3 0.0158(4) 0.0317(5) 0.0218(4) 0.0109(4) 0.0006(3) -0.0050(3)
O4 0.0280(4) 0.0240(5) 0.0295(5) -0.0045(4) 0.0115(4) 0.0023(4)
C11 0.0192(5) 0.0306(6) 0.0159(6) 0.0018(5) 0.0021(4) -0.0022(5)
C6 0.0171(5) 0.0152(5) 0.0208(6) 0.0024(4) -0.0007(4) -0.0039(4)
C10 0.0195(5) 0.0210(5) 0.0164(5) -0.0011(5) 0.0035(4) 0.0002(4)
C14 0.0202(5) 0.0164(5) 0.0258(6) -0.0012(5) 0.0036(5) -0.0018(4)
C13 0.0225(6) 0.0169(6) 0.0335(7) 0.0045(5) 0.0084(5) 0.0035(4)
C8 0.0173(5) 0.0166(5) 0.0239(6) 0.0044(5) 0.0047(4) -0.0005(4)
C9 0.0162(5) 0.0174(5) 0.0159(6) 0.0021(4) 0.0036(4) -0.0009(4)
C1 0.0180(5) 0.0250(6) 0.0165(6) -0.0001(5) 0.0030(4) -0.0009(5)
C5 0.0156(5) 0.0144(5) 0.0182(5) -0.0010(4) 0.0014(4) -0.0012(4)
C3 0.0147(5) 0.0138(5) 0.0155(5) -0.0010(4) 0.0020(4) -0.0026(4)
C4 0.0152(5) 0.0122(5) 0.0178(5) -0.0004(4) 0.0020(4) -0.0025(4)
C2 0.0180(5) 0.0156(5) 0.0232(6) -0.0017(5) 0.0026(4) -0.0010(4)
C12 0.0178(5) 0.0314(7) 0.0221(6) 0.0105(5) 0.0030(4) 0.0030(5)
C7 0.0151(5) 0.0303(6) 0.0225(6) 0.0072(5) -0.0002(4) -0.0043(5)

loop_
_atom_type_symbol
_atom_type_description
_atom_type_scat_dispersion_real
_atom_type_scat_dispersion_imag
_atom_type_scat_source
C C 0.0181 0.0091 'International Tables Vol C Tables 4.2.6.8 and 6.1.1.4'
H H 0 0 'International Tables Vol C Tables 4.2.6.8 and 6.1.1.4'
O O 0.0492 0.0322 'International Tables Vol C Tables 4.2.6.8 and 6.1.1.4'

loop_
_exptl_crystal_face_index_h
_exptl_crystal_face_index_k
_exptl_crystal_face_index_l
_exptl_crystal_face_perp_dist
0 -4 1 0.115
-1 0 7 0.0543
0 3 4 0.0698
1 0 -7 0.0441
6 0 -1 0.0187
-6 0 0 0.0331
-1 -2 5 0.0823
1 -2 -6 0.0796

loop_
_geom_angle_atom_site_label_1
_geom_angle_atom_site_label_2
_geom_angle_atom_site_label_3
_geom_angle
C6 O2 C5 107.14(9)
C7 O3 C6 110.70(9)
C12 C11 C10 119.94(12)
C12 C11 H11 120
C10 C11 H11 120
O2 C6 O3 106.79(9)
O2 C6 C3 107.55(8)
O3 C6 C3 111.56(9)
O2 C6 H6 110.3
O3 C6 H6 110.3
C3 C6 H6 110.3
C9 C10 C11 120.46(11)
C9 C10 H10 119.8
C11 C10 H10 119.8
C9 C14 C13 119.93(12)
C9 C14 H14 120
C13 C14 H14 120
C12 C13 C14 120.52(12)
C12 C13 H13 119.7
C14 C13 H13 119.7
O4 C8 C4 124.87(11)
O4 C8 H8 117.6
C4 C8 H8 117.6
C14 C9 C10 119.37(10)
C14 C9 C5 121.95(10)
C10 C9 C5 118.66(10)
O1 C1 C2 123.71(11)
O1 C1 C7 121.31(10)
C2 C1 C7 114.95(10)
O2 C5 C9 108.98(9)
O2 C5 C4 103.22(8)
C9 C5 C4 118.21(9)
O2 C5 H5 108.7
C9 C5 H5 108.7
C4 C5 H5 108.7
C2 C3 C6 112.38(9)
C2 C3 C4 112.20(9)
C6 C3 C4 103.78(8)
C2 C3 H3 109.4
C6 C3 H3 109.4
C4 C3 H3 109.4
C8 C4 C3 113.76(9)
C8 C4 C5 110.98(9)
C3 C4 C5 102.55(8)
C8 C4 H4 109.8
C3 C4 H4 109.8
C5 C4 H4 109.8
C1 C2 C3 113.17(10)
C1 C2 H2A 108.9
C3 C2 H2A 108.9
C1 C2 H2B 108.9
C3 C2 H2B 108.9
H2A C2 H2B 107.8
C13 C12 C11 119.74(11)
C13 C12 H12 120.1
C11 C12 H12 120.1
O3 C7 C1 111.52(9)
O3 C7 H7A 109.3
C1 C7 H7A 109.3
O3 C7 H7B 109.3
C1 C7 H7B 109.3
H7A C7 H7B 108

loop_
_geom_bond_atom_site_label_1
_geom_bond_atom_site_label_2
_geom_bond_distance
O2 C6 1.3987(13)
O2 C5 1.4388(13)
O1 C1 1.2161(15)
O3 C7 1.4228(14)
O3 C6 1.4344(14)
O4 C8 1.2048(16)
C11 C12 1.3893(19)
C11 C10 1.3941(16)
C11 H11 0.95
C6 C3 1.5422(15)
C6 H6 1
C10 C9 1.3927(16)
C10 H10 0.95
C14 C9 1.3916(16)
C14 C13 1.3963(17)
C14 H14 0.95
C13 C12 1.3836(19)
C13 H13 0.95
C8 C4 1.5111(15)
C8 H8 0.95
C9 C5 1.5092(15)
C1 C2 1.5033(15)
C1 C7 1.5103(18)
C5 C4 1.5531(15)
C5 H5 1
C3 C2 1.5338(15)
C3 C4 1.5422(14)
C3 H3 1
C4 H4 1
C2 H2A 0.99
C2 H2B 0.99
C12 H12 0.95
C7 H7A 0.99
C7 H7B 0.99

loop_
_geom_torsion_atom_site_label_1
_geom_torsion_atom_site_label_2
_geom_torsion_atom_site_label_3
_geom_torsion_atom_site_label_4
_geom_torsion
C5 O2 C6 O3 88.57(10)
C5 O2 C6 C3 -31.30(11)
C7 O3 C6 O2 178.59(9)
C7 O3 C6 C3 -64.16(12)
C12 C11 C10 C9 0.92(17)
C9 C14 C13 C12 1.06(18)
C13 C14 C9 C10 -1.80(17)
C13 C14 C9 C5 176.49(11)
C11 C10 C9 C14 0.82(17)
C11 C10 C9 C5 -177.53(10)
C6 O2 C5 C9 167.48(9)
C6 O2 C5 C4 41.01(11)
C14 C9 C5 O2 -22.94(14)
C10 C9 C5 O2 155.37(10)
C14 C9 C5 C4 94.38(13)
C10 C9 C5 C4 -87.32(13)
O2 C6 C3 C2 129.80(10)
O3 C6 C3 C2 13.00(13)
O2 C6 C3 C4 8.35(11)
O3 C6 C3 C4 -108.44(9)
O4 C8 C4 C3 14.09(16)
O4 C8 C4 C5 -100.95(13)
C2 C3 C4 C8 133.93(10)
C6 C3 C4 C8 -104.50(10)
C2 C3 C4 C5 -106.15(10)
C6 C3 C4 C5 15.41(10)
O2 C5 C4 C8 88.13(10)
C9 C5 C4 C8 -32.21(13)
O2 C5 C4 C3 -33.70(10)
C9 C5 C4 C3 -154.04(9)
O1 C1 C2 C3 142.05(12)
C7 C1 C2 C3 -40.02(14)
C6 C3 C2 C1 36.63(13)
C4 C3 C2 C1 153.13(9)
C14 C13 C12 C11 0.69(18)
C10 C11 C12 C13 -1.67(17)
C6 O3 C7 C1 61.38(13)
O1 C1 C7 O3 170.19(11)
C2 C1 C7 O3 -7.79(15)
